data_2014716
loop_
_publ_author_name
'Shimada, Wataru'
'Shiro, Motoo'
'Kondo, Hidemasa'
'Takeya, Satoshi'
'Oyama, Hiroyuki'
'Ebinuma, Takao'
'Narita, Hideo'

_publ_section_title
;
 Tetra-<i>n</i>-butylammonium bromide--water (1/38)
;
_journal_issue 2
_journal_name_full 'Acta Crystallographica Section C'
_journal_page_first o65
_journal_page_last o66
_journal_paper_doi 10.1107/S0108270104032743
_journal_volume 61
_journal_year 2005
_chemical_formula_iupac 'C16 H36 N + , Br - , 38H2 O'
_chemical_formula_moiety 'C16 H36 N + , Br - , 38H2 O'
_chemical_formula_sum 'C16 H112 Br N O38'
_chemical_formula_weight 1006.95
_chemical_name_systematic
;
Tetra-n-butylammonium bromide--water (1/38)
;
_space_group_IT_number 51
_symmetry_cell_setting orthorhombic
_symmetry_space_group_name_Hall '-P 2a 2a'
_symmetry_space_group_name_H-M 'P m m a'
_cell_angle_alpha 90
_cell_angle_beta 90
_cell_angle_gamma 90
_cell_formula_units_Z 2
_cell_length_a 21.060(5)
_cell_length_b 12.643(4)
_cell_length_c 12.018(8)
_cell_measurement_reflns_used 27337
_cell_measurement_temperature 93.1
_cell_measurement_theta_max 30.1
_cell_measurement_theta_min 3.0
_cell_volume 3200(2)
_computing_cell_refinement PROCESS-AUTO
_computing_data_collection 'PROCESS-AUTO (Rigaku, 1998)'
_computing_data_reduction 'CrystalStructure (Rigaku/MSC, 2003)'
_computing_molecular_graphics 'ORTEPII (Johnson, 1976)'
_computing_publication_material CrystalStructure
_computing_structure_refinement 'CRYSTALS (Watkin <i>et al.</i>, 1996)'
_computing_structure_solution 'SIR2002 (Burla <i>et al.</i>, 2003)'
_diffrn_detector_area_resol_mean 10.00
_diffrn_measured_fraction_theta_full 0.9950
_diffrn_measured_fraction_theta_max 0.9950
_diffrn_measurement_device_type 'Rigaku R-AXIS RAPID'
_diffrn_measurement_method \w
_diffrn_radiation_type 'Mo K\a'
_diffrn_radiation_wavelength 0.7107
_diffrn_reflns_av_R_equivalents 0.068
_diffrn_reflns_limit_h_max 29
_diffrn_reflns_limit_h_min -26
_diffrn_reflns_limit_k_max 17
_diffrn_reflns_limit_k_min -17
_diffrn_reflns_limit_l_max 16
_diffrn_reflns_limit_l_min -16
_diffrn_reflns_number 35341
_diffrn_reflns_theta_full 30.03
_diffrn_reflns_theta_max 30.03
_exptl_absorpt_coefficient_mu 0.721
_exptl_absorpt_correction_T_max 0.965
_exptl_absorpt_correction_T_min 0.660
_exptl_absorpt_correction_type multi-scan
_exptl_absorpt_process_details '(ABSCOR; Higashi, 1995)'
_exptl_crystal_colour colourless
_exptl_crystal_density_diffrn 1.045
_exptl_crystal_density_meas ?
_exptl_crystal_density_method 'not measured'
_exptl_crystal_description needle
_exptl_crystal_F_000 1108.00
_exptl_crystal_size_max 0.60
_exptl_crystal_size_mid 0.10
_exptl_crystal_size_min 0.05
_refine_diff_density_max 1.82
_refine_diff_density_min -0.83
_refine_ls_extinction_method none
_refine_ls_goodness_of_fit_ref 1.025
_refine_ls_hydrogen_treatment constr
_refine_ls_number_parameters 155
_refine_ls_number_reflns 4988
_refine_ls_R_factor_gt 0.0590
_refine_ls_shift/su_max 0.0000
_refine_ls_structure_factor_coef Fsqd
_refine_ls_weighting_details 'w = 1/[0.0007Fo^2^ + \s(Fo^2^)]/(4Fo^2^)'
_refine_ls_weighting_scheme calc
_refine_ls_wR_factor_ref 0.1560
_reflns_number_gt 2811
_reflns_number_total 4988
_reflns_threshold_expression 'F^2^ > 2\s(F^2^)'
_cod_data_source_file ob1208.cif
_cod_data_source_block I
_cod_depositor_comments
;
The following automatic conversions were performed:

'_exptl_crystal_density_meas' value 'not measured' was changed to '?'
- the value is perceived as not measured.

Automatic conversion script
Id: cif_fix_values 3008 2015-01-20 13:52:24Z robertas 
;
_cod_original_cell_volume 3199(2)
_cod_original_formula_sum 'C16 H112 Br N O38 '
_cod_database_code 2014716
_cod_database_fobs_code 2014716

loop_
_symmetry_equiv_pos_site_id
_symmetry_equiv_pos_as_xyz
1 +X,+Y,+Z
2 1/2-X,+Y,+Z
3 +X,-Y,+Z
4 1/2-X,-Y,+Z
5 -X,-Y,-Z
6 1/2+X,-Y,-Z
7 -X,+Y,-Z
8 1/2+X,+Y,-Z

loop_
_atom_site_label
_atom_site_fract_x
_atom_site_fract_y
_atom_site_fract_z
_atom_site_U_iso_or_equiv
_atom_site_adp_type
_atom_site_calc_flag
_atom_site_refinement_flags
_atom_site_occupancy
_atom_site_disorder_assembly
_atom_site_disorder_group
_atom_site_type_symbol
Br1 0.2500 0.5000 0.97071(6) 0.0301(2) Uani d S 1.00 . . Br
O1 0.04348(9) 0.81920(10) 0.75300(10) 0.0250(5) Uani d . 1.00 . . O
O2 0.05711(8) 0.69660(10) 0.94130(10) 0.0240(5) Uani d . 1.00 . . O
O3 0.14090(9) 0.81880(10) 1.06400(10) 0.0244(5) Uani d . 1.00 . . O
O4 0.18350(10) 1.0000 0.9584(2) 0.0222(6) Uani d S 1.00 . . O
O5 0.11830(10) 1.0000 0.7596(2) 0.0249(7) Uani d S 1.00 . . O
O6 0.18360(10) 1.0000 0.5621(2) 0.0254(7) Uani d S 1.00 . . O
O7 0.13887(9) 0.82840(10) 0.44290(10) 0.0274(5) Uani d . 1.00 . . O
O8 0.05611(9) 0.70180(10) 0.56080(10) 0.0261(5) Uani d . 1.00 . . O
O9 0.07630(10) 0.5000 0.6450(3) 0.0309(8) Uani d S 1.00 . . O
O10 0.10410(10) 0.5000 0.8746(2) 0.0276(7) Uani d S 1.00 . . O
O11 0.2500 0.7789(3) 0.3391(2) 0.0334(8) Uani d S 1.00 . . O
O12 0.07921(9) 0.89090(10) 1.2507(2) 0.0261(5) Uani d . 1.00 . . O
O13 0.2500 0.7137(2) 1.1207(2) 0.0276(7) Uani d S 1.00 . . O
N1 0.2500 0.5000 0.4962(4) 0.0180(10) Uani d S 1.00 . . N
C1 0.1966(2) 0.4540(4) 0.4244(4) 0.0210(10) Uiso d P 0.50 A . C
C2 0.1678(2) 0.5295(4) 0.3395(4) 0.0260(10) Uiso d P 0.50 A . C
C3 0.1137(3) 0.4721(4) 0.2785(5) 0.0310(10) Uiso d P 0.50 A . C
C4 0.0825(3) 0.541630(10) 0.1907(6) 0.048(2) Uiso d P 0.50 A . C
C5 0.2229(2) 0.5893(4) 0.5671(4) 0.0200(10) Uiso d P 0.50 B . C
C6 0.2667(2) 0.6373(4) 0.6536(4) 0.0240(10) Uiso d P 0.50 B . C
C7 0.2313(2) 0.7226(5) 0.7176(5) 0.0300(10) Uiso d P 0.50 B . C
C8 0.272400(10) 0.7758(5) 0.8049(6) 0.0370(10) Uiso d P 0.50 B . C
H1 0.2133 0.3949 0.3852 0.026 Uiso c R 0.50 A . H
H2 0.1637 0.4312 0.4726 0.026 Uiso c R 0.50 A . H
H3 0.1515 0.5902 0.3764 0.031 Uiso c R 0.50 A . H
H4 0.1993 0.5505 0.2875 0.031 Uiso c R 0.50 A . H
H5 0.1304 0.4109 0.2432 0.037 Uiso c R 0.50 A . H
H6 0.0825 0.4517 0.3313 0.037 Uiso c R 0.50 A . H
H7 0.0484 0.5798 0.2233 0.058 Uiso c R 0.50 A . H
H8 0.0668 0.4986 0.1321 0.058 Uiso c R 1.00 A . H
H9 0.1128 0.5899 0.1617 0.058 Uiso c R 0.50 A . H
H10 0.2102 0.6443 0.5182 0.025 Uiso c R 0.50 B . H
H11 0.1868 0.5623 0.6050 0.025 Uiso c R 0.50 B . H
H12 0.2804 0.5839 0.7037 0.029 Uiso c R 0.50 B . H
H13 0.3026 0.6677 0.6178 0.029 Uiso c R 0.50 B . H
H14 0.2170 0.7748 0.6665 0.036 Uiso c R 0.50 B . H
H15 0.1957 0.6913 0.7534 0.036 Uiso c R 0.50 B . H
H16 0.2690 0.7390 0.8735 0.045 Uiso c R 0.50 B . H
H17 0.2588 0.8468 0.8148 0.045 Uiso c R 0.50 B . H
H18 0.3154 0.7751 0.7808 0.045 Uiso c R 0.50 B . H

loop_
_atom_site_aniso_label
_atom_site_aniso_U_11
_atom_site_aniso_U_22
_atom_site_aniso_U_33
_atom_site_aniso_U_12
_atom_site_aniso_U_13
_atom_site_aniso_U_23
Br1 0.0262(3) 0.0239(3) 0.0402(4) 0.0000 0.0000 0.0000
O1 0.0255(9) 0.0270(10) 0.0230(10) -0.0010(8) -0.0010(8) 0.0003(8)
O2 0.0243(9) 0.0240(9) 0.0240(10) -0.0001(8) -0.0011(8) -0.0002(8)
O3 0.0261(9) 0.0237(9) 0.0234(9) -0.0024(8) 0.0007(8) -0.0004(8)
O4 0.0250(10) 0.0230(10) 0.0190(10) 0.0000 -0.0010(10) 0.0000
O5 0.0270(10) 0.0280(10) 0.0200(10) 0.0000 0.0000(10) 0.0000
O6 0.0250(10) 0.0290(10) 0.0230(10) 0.0000 0.0000(10) 0.0000
O7 0.0290(10) 0.0290(10) 0.0240(10) 0.0000(8) 0.0001(8) -0.0002(8)
O8 0.0281(9) 0.0270(10) 0.0240(10) 0.0013(8) -0.0018(8) 0.0014(8)
O9 0.037(2) 0.0260(10) 0.030(2) 0.0000 0.0010(10) 0.0000
O10 0.044(2) 0.0190(10) 0.0190(10) 0.0000 -0.0020(10) 0.0000
O11 0.0290(10) 0.041(2) 0.030(2) 0.0000 0.0000 -0.0040(10)
O12 0.0262(9) 0.0290(10) 0.0230(10) -0.0004(8) 0.0002(8) -0.0008(9)
O13 0.0260(10) 0.032(2) 0.0240(10) 0.0000 0.0000 -0.0020(10)
N1 0.018(2) 0.017(2) 0.021(2) 0.0000 0.0000 0.0000

loop_
_atom_type_symbol
_atom_type_description
_atom_type_scat_dispersion_real
_atom_type_scat_dispersion_imag
_atom_type_scat_source
C C 0.003 0.002
;
International Tables for Crystallography
(1992, Vol. C, Tables 4.2.6.8 and 6.1.1.4)
;
H H 0.000 0.000
;
International Tables for Crystallography
(1992, Vol. C, Table 6.1.1.4)
;
Br Br -0.290 2.459
;
International Tables for Crystallography
(1992, Vol. C, Tables 4.2.6.8 and 6.1.1.4)
;
N N 0.006 0.003
;
International Tables for Crystallography
(1992, Vol. C, Tables 4.2.6.8 and 6.1.1.4)
;
O O 0.011 0.006
;
International Tables for Crystallography
(1992, Vol. C, Tables 4.2.6.8 and 6.1.1.4)
;

loop_
_geom_angle_atom_site_label_1
_geom_angle_atom_site_label_2
_geom_angle_atom_site_label_3
_geom_angle_site_symmetry_1
_geom_angle_site_symmetry_3
_geom_angle
C1 N1 C5 . . 108.8(3)
C1 N1 C1 4_565 . 111.4(4)
C5 N1 C1 4_565 . 108.0(3)
C5 N1 C1 . 4_565 108.0(3)
C5 N1 C1 3_565 4_565 150.5(3)
C5 N1 C5 3_565 . 95.5(3)
C1 N1 C1 3_565 2_555 111.4(4)
C5 N1 C1 2_555 2_555 108.8(3)
C5 N1 C1 4_565 2_555 76.1(3)
C5 N1 C1 2_555 3_565 108.0(3)
C5 N1 C1 4_565 3_565 150.5(3)
C5 N1 C5 4_565 2_555 95.5(3)
N1 C1 C2 . . 115.6(4)
N1 C1 H1 . . 107.9147
N1 C1 H2 . . 107.9142
H2 C1 C2 . . 107.9146
H1 C1 C2 . . 107.9144
H2 C1 H1 . . 109.4598
C1 C2 C3 . . 108.6(4)
C1 C2 H3 . . 109.6842
C1 C2 H4 . . 109.6837
H3 C2 C3 . . 109.6841
H4 C2 C3 . . 109.6843
H4 C2 H3 . . 109.4596
C2 C3 H5 . . 108.7907
C2 C3 H6 . . 108.7905
C2 C3 C4 . . 112.2(4)
H5 C3 C4 . . 108.7905
H6 C3 C4 . . 108.7908
H6 C3 H5 . . 109.4593
C3 C4 H7 . . 109.5264
C3 C4 H8 . . 109.4698
C3 C4 H9 . . 109.6106
H8 C4 H7 . . 109.4440
H9 C4 H8 . . 109.3019
N1 C5 C6 . . 116.9(4)
N1 C5 H10 . . 107.5871
N1 C5 H11 . . 107.5873
H10 C5 C6 . . 107.5868
H11 C5 C6 . . 107.5868
H11 C5 H10 . . 109.4598
C5 C6 H12 . . 109.4912
C5 C6 H13 . . 109.4914
C5 C6 C7 . . 109.4(4)
H12 C6 C7 . . 109.4911
H13 C6 C7 . . 109.4911
H13 C6 H12 . . 109.4611
C6 C7 H15 . . 108.7074
C6 C7 H14 . . 108.7078
C6 C7 C8 . . 112.5(4)
H15 C7 C8 . . 108.7077
H14 C7 C8 . . 108.7073
H15 C7 H14 . . 109.4593
C7 C8 H16 . . 109.8950
C7 C8 H17 . . 109.4706
C7 C8 H18 . . 109.2277
H17 C8 H16 . . 109.2594
H18 C8 H16 . . 109.4730
H18 C8 H17 . . 109.5015

loop_
_geom_bond_atom_site_label_1
_geom_bond_atom_site_label_2
_geom_bond_site_symmetry_1
_geom_bond_site_symmetry_2
_geom_bond_distance
_geom_bond_publ_flag
N1 C1 . . 1.531(6) ?
N1 C1 . 4_565 1.531(6) ?
N1 C5 . . 1.525(6) ?
N1 C5 . 3_565 1.525(6) ?
N1 C1 . 2_555 1.531(6) ?
N1 C1 . 3_565 1.531(6) ?
N1 C5 . 2_555 1.525(6) ?
N1 C5 . 4_565 1.525(6) ?
C1 C2 . . 1.524(7) ?
C1 H1 . . 0.9500 ?
C1 H2 . . 0.9500 ?
C2 C3 . . 1.537(7) ?
C2 H3 . . 0.9500 ?
C2 H4 . . 0.9500 ?
C3 C4 . . 1.522(8) ?
C3 H5 . . 0.9500 ?
C3 H6 . . 0.9500 ?
C4 H7 . . 0.9500 ?
C4 H8 . . 0.9500 ?
C4 H9 . . 0.9500 ?
C5 C6 . . 1.518(7) ?
C5 H10 . . 0.9500 ?
C5 H11 . . 0.9500 ?
C6 C7 . . 1.520(7) ?
C6 H12 . . 0.9500 ?
C6 H13 . . 0.9500 ?
C7 C8 . . 1.517(8) ?
C7 H14 . . 0.9500 ?
C7 H15 . . 0.9500 ?
C8 H16 . . 0.9500 ?
C8 H17 . . 0.9500 ?
C8 H18 . . 0.9500 ?

loop_
_geom_contact_atom_site_label_1
_geom_contact_atom_site_label_2
_geom_contact_distance
_geom_contact_site_symmetry_2
Br1 O10 3.283(3) .
Br1 O10 3.283(3) 2_555
Br1 O13 3.248(3) .
Br1 O13 3.248(3) 3_565
Br1 H16 3.2639 4_565
O1 O2 2.758(3) .
O1 O5 2.777(2) .
O1 O8 2.758(3) .
O2 O3 2.770(3) .
O2 O10 2.793(2) .
O3 O4 2.768(2) .
O3 O12 2.747(3) .
O3 O13 2.740(2) .
O4 O4 2.801(4) 2_555
O4 O5 2.755(4) .
O5 O6 2.743(4) .
O6 O6 2.797(4) 2_555
O6 O7 2.766(2) .
O7 O8 2.758(3) .
O7 O11 2.725(2) .
O8 O8 2.779(3) 7_556
O8 O9 2.778(2) .
O9 O8 2.778(2) 3_565
O9 O10 2.820(4) .
O10 O2 2.793(2) 3_565
O11 O7 2.725(2) 2_555
O12 O7 2.746(3) 1_556
O13 O3 2.740(2) 2_555
O13 O11 2.750(4) 1_556
O4 C8 3.508(6) 2_555
O9 C5 3.418(6) .
O9 C5 3.418(6) 3_565
O11 C1 3.314(6) 3_565
O11 C1 3.314(6) 4_565
O11 C2 3.597(6) .
O11 C2 3.597(6) 2_555
Br1 H12 3.4394 .
Br1 H12 3.4394 2_555
Br1 H12 3.4394 3_565
Br1 H12 3.4394 4_565
Br1 H16 3.2639 .
Br1 H16 3.2639 2_555
Br1 H16 3.2639 3_565
O1 H15 3.5908 .
O1 H18 3.0430 2_555
O2 H7 3.3217 7_556
O2 H8 3.4015 1_556
O2 H8 3.3750 3_566
O2 H9 3.1958 1_556
O2 H18 3.4525 2_555
O3 H9 3.1786 1_556
O3 H16 3.1405 2_555
O3 H18 3.5693 2_555
O4 H16 3.5962 2_555
O4 H17 3.0404 .
O4 H17 2.8646 2_555
O4 H18 3.5555 2_555
O5 H17 3.5983 .
O5 H17 3.3005 2_555
O5 H18 3.1782 2_555
O6 H14 3.1898 .
O7 H1 3.3022 3_565
O7 H2 3.3423 3_565
O7 H3 3.1270 .
O7 H10 2.9136 .
O7 H13 3.1733 2_555
O7 H14 3.2229 .
O8 H2 3.0136 3_565
O8 H3 3.3081 .
O8 H6 3.4175 3_565
O8 H10 3.3644 .
O8 H11 3.3115 .
O8 H13 3.0844 2_555
O9 H2 2.9034 .
O9 H2 2.9034 3_565
O9 H6 3.4123 5_566
O9 H6 3.4123 7_556
O9 H7 3.2280 5_566
O9 H7 3.2280 7_556
O9 H11 2.5024 .
O9 H11 2.5024 3_565
O9 H12 3.2746 2_555
O9 H12 3.2746 4_565
O9 H13 3.3321 2_555
O9 H13 3.3321 4_565
O10 H7 3.5654 5_566
O10 H7 3.5654 7_556
O10 H8 3.1928 1_556
O10 H8 3.1928 3_566
O10 H8 3.5996 5_566
O10 H8 3.5996 7_556
O10 H12 3.3552 2_555
O10 H12 3.3552 4_565
O10 H15 3.4199 .
O10 H15 3.4199 3_565
O11 H1 2.3947 3_565
O11 H1 2.3947 4_565
O11 H2 3.5970 3_565
O11 H2 3.5970 4_565
O11 H3 3.1928 .
O11 H3 3.1928 2_555
O11 H4 3.1397 .
O11 H4 3.1397 2_555
O11 H10 2.8688 .
O11 H10 2.8688 2_555
O13 H1 3.5478 3_566
O13 H1 3.5478 4_566
O13 H4 3.0677 1_556
O13 H4 3.0677 2_556
O13 H5 3.3150 3_566
O13 H5 3.3150 4_566
O13 H9 3.3221 1_556
O13 H9 3.3221 2_556
O13 H16 3.0144 .
O13 H16 3.0144 2_555
